data_7063643
loop_
_publ_author_name
'O&#x2019;Callaghan, Charley'
'Greenacre, Victoria K.'
'Reid, Gillian'

_publ_section_title
;
 Di- and tri-valent metal complexes with tris-amide-functionalised
 1,4,7-triazacyclononane chelators
;
_journal_issue 10
_journal_name_full 'New Journal of Chemistry'
_journal_page_first 4061
_journal_page_last 4071
_journal_paper_doi 10.1039/D4NJ05327C
_journal_volume 49
_journal_year 2025
_chemical_formula_moiety 'C24 H48 N6 Ni O3, 2(N O3), 0.249(H2 O)'
_chemical_formula_sum 'C24 H48.498 N8 Ni O9.249'
_chemical_formula_weight 655.892
_space_group_crystal_system monoclinic
_space_group_IT_number 14
_space_group_name_Hall '-P 2yn'
_space_group_name_H-M_alt 'P 1 21/n 1'
_symmetry_Int_Tables_number 14
_audit_creation_date 2025-02-03
_audit_creation_method
;
Olex2 1.5-alpha
(compiled 2025.01.22 svn.rc7346086 for OlexSys, GUI svn.r7128)
;
_audit_update_record
;
2025-02-04 deposited with the CCDC.	2025-02-07 downloaded from the CCDC.
;
_cell_angle_alpha 90
_cell_angle_beta 119.134(5)
_cell_angle_gamma 90
_cell_formula_units_Z 4
_cell_length_a 17.7391(7)
_cell_length_b 11.5230(4)
_cell_length_c 18.2239(7)
_cell_measurement_reflns_used 21698
_cell_measurement_temperature 99.9(2)
_cell_measurement_theta_max 31.3110
_cell_measurement_theta_min 3.7400
_cell_volume 3253.8(3)
_computing_cell_refinement 'CrysAlisPro 1.171.41.112a (Rigaku OD, 2021)'
_computing_data_collection 'CrysAlisPro 1.171.41.112a (Rigaku OD, 2021)'
_computing_data_reduction 'CrysAlisPro 1.171.41.112a (Rigaku OD, 2021)'
_computing_molecular_graphics 'Olex2 1.5-alpha (Dolomanov et al., 2009)'
_computing_publication_material 'Olex2 1.5-alpha (Dolomanov et al., 2009)'
_computing_structure_refinement 'olex2.refine 1.5-alpha (Bourhis et al., 2015)'
_computing_structure_solution 'SHELXT 2018/2 (Sheldrick, 2018)'
_diffrn_ambient_temperature 100.15
_diffrn_detector_area_resol_mean 10.0000
_diffrn_detector_type HyPix
_diffrn_measured_fraction_theta_full 0.9975
_diffrn_measured_fraction_theta_max 0.9982
_diffrn_measurement_details
;
List of Runs (angles in degrees, time in seconds):

  # Type    Start    End  Width  t~exp~   \w     \q     \k     \f   Frames
#--------------------------------------------------------------------------
  1  \w     22.00  64.00   0.50    2.00    --  -18.58  19.00-120.00   84
  2  \w    -42.00  59.00   0.50    2.00    --  -18.58  57.00 -30.00  202
  3  \w    -42.00  59.00   0.50    2.00    --  -18.58  57.00  30.00  202
  4  \w     22.00  64.00   0.50    2.00    --  -18.58  19.00 150.00   84
  5  \w     22.00  64.00   0.50    2.00    --  -18.58  19.00 -90.00   84
  6  \w     22.00  64.00   0.50    2.00    --  -18.58  19.00 -60.00   84
  7  \w    -56.00   9.00   0.50    2.00    --  -18.58 -57.00-150.00  130
  8  \w    -25.00   3.00   0.50    2.00    --   21.24 104.00 144.66   56
  9  \w    -56.00  48.00   0.50    2.00    --   21.24 -57.00  30.00  208
 10  \w      0.00  65.00   0.50    2.00    --   21.24 -99.00-150.00  130
 11  \w    -39.00 -13.00   0.50    2.00    --   21.24 129.00  35.39   52
 12  \w    -18.00  54.00   0.50    2.00    --   21.24 -77.00 150.00  144
 13  \w    -56.00   9.00   0.50    2.00    --  -18.58 -57.00 120.00  130
 14  \w   -102.00 -67.00   0.50    2.00    --  -18.58 -38.00-180.00   70
 15  \w     22.00  64.00   0.50    2.00    --  -18.58  19.00 120.00   84
 16  \w   -102.00   9.00   0.50    2.00    --  -18.58 -38.00   0.00  222
 17  \w    -56.00   9.00   0.50    2.00    --  -18.58 -57.00 -60.00  130
 18  \w      0.00  65.00   0.50    2.00    --   21.24 -99.00 -90.00  130
 19  \w    -35.00  -9.00   0.50    2.00    --   21.24 122.00  93.76   52
;
_diffrn_measurement_device 'four-circle diffractometer'
_diffrn_measurement_device_type 'ROD, Synergy Custom system, HyPix'
_diffrn_measurement_method '\w scans'
_diffrn_radiation_type 'Mo K\a'
_diffrn_radiation_wavelength 0.71073
_diffrn_reflns_av_R_equivalents 0.0647
_diffrn_reflns_av_unetI/netI 0.0347
_diffrn_reflns_Laue_measured_fraction_full 0.9975
_diffrn_reflns_Laue_measured_fraction_max 0.9982
_diffrn_reflns_limit_h_max 23
_diffrn_reflns_limit_h_min -23
_diffrn_reflns_limit_k_max 15
_diffrn_reflns_limit_k_min -15
_diffrn_reflns_limit_l_max 24
_diffrn_reflns_limit_l_min -24
_diffrn_reflns_number 81694
_diffrn_reflns_point_group_measured_fraction_full 0.9975
_diffrn_reflns_point_group_measured_fraction_max 0.9982
_diffrn_reflns_theta_full 25.2417
_diffrn_reflns_theta_max 28.70
_diffrn_reflns_theta_min 3.50
_exptl_absorpt_coefficient_mu 0.656
_exptl_absorpt_correction_T_max 1.00000
_exptl_absorpt_correction_T_min 0.90623
_exptl_absorpt_correction_type multi-scan
_exptl_absorpt_process_details
;
CrysAlisPro 1.171.41.112a (Rigaku Oxford Diffraction, 2021)
Empirical absorption correction using spherical harmonics,
implemented in SCALE3 ABSPACK scaling algorithm.
;
_exptl_crystal_colour 'intense purple'
_exptl_crystal_density_diffrn 1.339
_exptl_crystal_description block
_exptl_crystal_F_000 1404.471
_exptl_crystal_size_max 0.16
_exptl_crystal_size_mid 0.1
_exptl_crystal_size_min 0.08
_refine_diff_density_max 0.7613
_refine_diff_density_min -1.0319
_refine_diff_density_rms 0.0983
_refine_ls_d_res_high 0.7400
_refine_ls_d_res_low 5.8134
_refine_ls_goodness_of_fit_ref 1.0326
_refine_ls_hydrogen_treatment constr
_refine_ls_matrix_type full
_refine_ls_number_constraints 115
_refine_ls_number_parameters 497
_refine_ls_number_reflns 8412
_refine_ls_number_restraints 350
_refine_ls_restrained_S_all 1.0075
_refine_ls_R_factor_all 0.0827
_refine_ls_R_factor_gt 0.0556
_refine_ls_shift/su_max 0.0010
_refine_ls_shift/su_mean 0.0000
_refine_ls_structure_factor_coef Fsqd
_refine_ls_weighting_details 'w=1/[\s^2^(Fo^2^)+(0.0466P)^2^+4.1981P] where P=(Fo^2^+2Fc^2^)/3'
_refine_ls_weighting_scheme calc
_refine_ls_wR_factor_gt 0.1245
_refine_ls_wR_factor_ref 0.1368
_reflns_Friedel_coverage 0.0
_reflns_limit_h_max 12
_reflns_limit_h_min -23
_reflns_limit_k_max 15
_reflns_limit_k_min 0
_reflns_limit_l_max 24
_reflns_limit_l_min -11
_reflns_number_gt 6122
_reflns_number_total 8412
_reflns_threshold_expression I>=2u(I)
_cod_data_source_file d4nj05327c2.cif
_cod_data_source_block 2021dept_gr_cb_co(lb)_auto_reprocessed_2
_cod_depositor_comments 'Adding full bibliography for 7063640--7063645.cif.'
_cod_database_code 7063643
_chemical_oxdiff_formula 'Co C10H10N3O9'
_olex2_refinement_description
;
1. Fixed Uiso
 At 1.2 times of:
  All C(H) groups, All C(H,H) groups, All N(H) groups, All N(H,H) groups
 At 1.5 times of:
  All C(H,H,H) groups, All O(H,H) groups
2. Restrained distances
 C9-N6 \\sim C9-N6A
 with sigma of 0.02
 N4-C16 \\sim N4-C16a
 with sigma of 0.02
 C16-C18 \\sim C16a-C18a
 with sigma of 0.02
 C16-C17 \\sim C16a-C17a
 with sigma of 0.02
 N4-C18 \\sim N4-C18a
 with sigma of 0.04
 N4-C17 \\sim N4-C17a
 with sigma of 0.04
 C18-C17 \\sim C18a-C17a
 with sigma of 0.04
 C18a-C16a \\sim C16a-C17a
 with sigma of 0.01
3. Uiso/Uaniso restraints and constraints
C16 \\sim C18 \\sim C17 \\sim C18a \\sim C16a \\sim C17a \\sim H16 \\sim H18a
\\sim H18c \\sim H17b \\sim H17c \\sim H18e \\sim H18f \\sim H16a \\sim H17d
\\sim H17e \\sim H17f \\sim H17a \\sim H18d \\sim H18b: within 2A with sigma of
0.04 and sigma for terminal atoms of 0.08 within 2A
C23 \\sim C24 \\sim C22 \\sim C24A \\sim C22A \\sim C23A: within 2A with sigma
of 0.04 and sigma for terminal atoms of 0.08 within 2A
C23A \\sim C23 \\sim C22 \\sim C24 \\sim C24A \\sim C22A: within 2A with sigma
of 0.01 and sigma for terminal atoms of 0.02 within 2A
Uanis(C23) \\sim Ueq: with sigma of 0.005 and sigma for terminal atoms of 0.01
4. Rigid body (RIGU) restrains
 N4, C16a
 with sigma for 1-2 distances of 0.004 and sigma for 1-3 distances of 0.004
 N4, C16
 with sigma for 1-2 distances of 0.004 and sigma for 1-3 distances of 0.004
 C23, C22, C24, N5
 with sigma for 1-2 distances of 0.004 and sigma for 1-3 distances of 0.004
5. Others
 Sof(N6A)=Sof(H6Aa)=Sof(C10A)=Sof(H10A)=Sof(C12A)=Sof(H12a)=Sof(H12b)=
 Sof(H12c)=Sof(C11A)=Sof(H11a)=Sof(H11b)=Sof(H11c)=1-FVAR(1)
 Sof(N6)=Sof(H6)=Sof(C12)=Sof(H12d)=Sof(H12e)=Sof(H12f)=Sof(C10)=Sof(H10)=
 Sof(C11)=Sof(H11d)=Sof(H11e)=Sof(H11f)=FVAR(1)
 Sof(H5b)=Sof(C23A)=Sof(H23d)=Sof(H23e)=Sof(H23f)=Sof(C22A)=Sof(H22A)=
 Sof(C24A)=Sof(H24d)=Sof(H24e)=Sof(H24f)=1-FVAR(2)
 Sof(H5a)=Sof(C22)=Sof(H22)=Sof(C24)=Sof(H24a)=Sof(H24b)=Sof(H24c)=Sof(C23)=
 Sof(H23a)=Sof(H23b)=Sof(H23c)=FVAR(2)
 Sof(H4b)=Sof(C18a)=Sof(H18d)=Sof(H18e)=Sof(H18f)=Sof(C16a)=Sof(H16a)=
 Sof(C17a)=Sof(H17d)=Sof(H17e)=Sof(H17f)=1-FVAR(3)
 Sof(H4a)=Sof(C16)=Sof(H16)=Sof(C18)=Sof(H18a)=Sof(H18b)=Sof(H18c)=Sof(C17)=
 Sof(H17a)=Sof(H17b)=Sof(H17c)=FVAR(3)
 Sof(O10)=Sof(H10b)=Sof(H10c)=FVAR(4)
6.a Free rotating group:
 O10(H10b,H10c)
6.b Ternary CH refined with riding coordinates:
 C16(H16), C10A(H10A), C10(H10), C22(H22), C22A(H22A), C16a(H16a)
6.c Secondary CH2 refined with riding coordinates:
 C19(H19a,H19b), C6(H6a,H6b), C20(H20a,H20b), C5(H5c,H5d), C3(H3a,H3b), C4(H4c,
 H4d), C8(H8a,H8b), C7(H7a,H7b), C1(H1a,H1b), C14(H14a,H14b), C13(H13a,H13b),
 C2(H2a,H2b)
6.d Aromatic/amide H refined with riding coordinates:
 N4(H4a), N4(H4b), N5(H5a), N5(H5b), N6(H6), N6A(H6Aa)
6.e Idealised Me refined as rotating group:
 C18(H18a,H18b,H18c), C17(H17a,H17b,H17c), C12A(H12a,H12b,H12c), C11A(H11a,
 H11b,H11c), C12(H12d,H12e,H12f), C11(H11d,H11e,H11f), C24(H24a,H24b,H24c),
 C23(H23a,H23b,H23c), C23A(H23d,H23e,H23f), C24A(H24d,H24e,H24f), C18a(H18d,
 H18e,H18f), C17a(H17d,H17e,H17f)
;
_olex2_submission_special_instructions 'No special instructions were received'
_oxdiff_exptl_absorpt_empirical_details
;
Empirical correction (ABSPACK) includes:
- Absorption correction using spherical harmonics
- Frame scaling
;
_oxdiff_exptl_absorpt_empirical_full_max 3.031
_oxdiff_exptl_absorpt_empirical_full_min 0.563

loop_
_space_group_symop_id
_space_group_symop_operation_xyz
1 x,y,z
2 -x+1/2,y+1/2,-z+1/2
3 -x,-y,-z
4 x-1/2,-y-1/2,z-1/2

loop_
_atom_site_label
_atom_site_type_symbol
_atom_site_fract_x
_atom_site_fract_y
_atom_site_fract_z
_atom_site_U_iso_or_equiv
_atom_site_adp_type
_atom_site_occupancy
_atom_site_refinement_flags_posn
_atom_site_refinement_flags_adp
_atom_site_refinement_flags_occupancy
_atom_site_disorder_group
Ni1 Ni 0.293327(19) 0.46323(3) 0.520184(19) 0.03525(11) Uani 1.000000 . . . .
O1 O 0.37066(10) 0.48140(17) 0.64842(10) 0.0350(4) Uani 1.000000 . . . .
O3 O 0.36039(11) 0.59522(16) 0.50084(11) 0.0345(4) Uani 1.000000 . . . .
O2 O 0.20516(11) 0.5797(2) 0.52269(11) 0.0456(5) Uani 1.000000 . . . .
O7 O 0.17934(12) 1.07559(19) 0.32955(13) 0.0490(5) Uani 1.000000 . . . .
N3 N 0.37539(12) 0.33134(19) 0.51512(13) 0.0319(5) Uani 1.000000 . . . .
O6 O 0.05206(16) 0.5618(2) 0.79320(13) 0.0559(6) Uani 1.000000 . . . .
N2 N 0.22102(13) 0.4337(2) 0.38751(13) 0.0393(5) Uani 1.000000 . . . .
N8 N 0.23122(16) 1.0057(3) 0.32871(14) 0.0486(7) Uani 1.000000 . . . .
O4 O 0.06648(15) 0.6743(2) 0.70783(17) 0.0650(7) Uani 1.000000 . . . .
N7 N 0.06138(14) 0.5756(2) 0.73129(14) 0.0404(5) Uani 1.000000 . . . .
N1 N 0.22129(13) 0.3189(2) 0.52685(13) 0.0429(6) Uani 1.000000 . . . .
O9 O 0.2059(2) 0.9060(2) 0.30349(15) 0.0718(8) Uani 1.000000 . . . .
O8 O 0.30721(14) 1.0357(3) 0.35278(14) 0.0762(9) Uani 1.000000 . . . .
N4 N 0.13241(15) 0.6459(3) 0.58655(15) 0.0532(7) Uani 1.000000 D U . .
H4a H 0.09798(15) 0.6315(3) 0.60755(15) 0.0638(8) Uiso 0.603(18) R . P 1
H4b H 0.09181(15) 0.6284(3) 0.59921(15) 0.0638(8) Uiso 0.397(18) R . P 2
N5 N 0.50389(14) 0.5256(2) 0.74914(16) 0.0497(7) Uani 1.000000 . U . .
H5a H 0.55746(14) 0.5028(2) 0.78147(16) 0.0596(8) Uiso 0.601(6) R . P 1
H5b H 0.55942(14) 0.5151(2) 0.76782(16) 0.0596(8) Uiso 0.399(6) R . P 2
C19 C 0.46774(15) 0.3504(2) 0.57674(16) 0.0347(6) Uani 1.000000 . . . .
H19a H 0.48649(15) 0.4244(2) 0.56309(16) 0.0417(7) Uiso 1.000000 R . . .
H19b H 0.50211(15) 0.2873(2) 0.57049(16) 0.0417(7) Uiso 1.000000 R . . .
C21 C 0.45013(15) 0.4587(2) 0.68788(15) 0.0332(5) Uani 1.000000 . . . .
O5 O 0.0594(2) 0.4939(3) 0.6866(2) 0.0820(9) Uani 1.000000 . . . .
C6 C 0.26862(17) 0.3489(3) 0.36345(16) 0.0389(6) Uani 1.000000 . . . .
H6a H 0.26339(17) 0.3721(3) 0.30886(16) 0.0467(7) Uiso 1.000000 R . . .
H6b H 0.24205(17) 0.2712(3) 0.35635(16) 0.0467(7) Uiso 1.000000 R . . .
C20 C 0.48765(15) 0.3545(2) 0.66757(16) 0.0359(6) Uani 1.000000 . . . .
H20a H 0.46478(15) 0.2833(2) 0.68018(16) 0.0431(7) Uiso 1.000000 R . . .
H20b H 0.55105(15) 0.3548(2) 0.70436(16) 0.0431(7) Uiso 1.000000 R . . .
C5 C 0.36357(16) 0.3417(2) 0.42888(16) 0.0356(6) Uani 1.000000 . . . .
H5c H 0.39363(16) 0.4122(2) 0.42539(16) 0.0427(7) Uiso 1.000000 R . . .
H5d H 0.38988(16) 0.2737(2) 0.41687(16) 0.0427(7) Uiso 1.000000 R . . .
C3 C 0.28753(18) 0.2283(3) 0.56830(16) 0.0456(7) Uani 1.000000 . . . .
H3a H 0.32366(18) 0.2480(3) 0.62845(16) 0.0547(9) Uiso 1.000000 R . . .
H3b H 0.25885(18) 0.1532(3) 0.56478(16) 0.0547(9) Uiso 1.000000 R . . .
C15 C 0.15526(16) 0.5614(3) 0.55233(16) 0.0487(8) Uani 1.000000 . . . .
C4 C 0.34515(18) 0.2157(2) 0.52815(17) 0.0398(6) Uani 1.000000 . . . .
H4c H 0.31268(18) 0.1758(2) 0.47336(17) 0.0478(8) Uiso 1.000000 R . . .
H4d H 0.39579(18) 0.1672(2) 0.56471(17) 0.0478(8) Uiso 1.000000 R . . .
C9 C 0.3286(2) 0.6592(3) 0.43851(18) 0.0490(8) Uani 1.000000 D . . .
C8 C 0.27812(19) 0.6127(3) 0.35032(17) 0.0424(7) Uani 1.000000 . . . .
H8a H 0.25857(19) 0.6783(3) 0.31018(17) 0.0509(8) Uiso 1.000000 R . . .
H8b H 0.31618(19) 0.5630(3) 0.33809(17) 0.0509(8) Uiso 1.000000 R . . .
C7 C 0.20003(19) 0.5425(3) 0.33777(17) 0.0514(8) Uani 1.000000 . . . .
H7a H 0.16386(19) 0.5918(3) 0.35281(17) 0.0617(10) Uiso 1.000000 R . . .
H7b H 0.16526(19) 0.5228(3) 0.27746(17) 0.0617(10) Uiso 1.000000 R . . .
C16 C 0.1631(6) 0.7577(10) 0.5892(7) 0.048(2) Uani 0.603(18) D U P 1
H16 H 0.1843(6) 0.7679(10) 0.5478(7) 0.057(2) Uiso 0.603(18) R . P 1
C1 C 0.13937(16) 0.3815(3) 0.37656(16) 0.0518(9) Uani 1.000000 . . . .
H1a H 0.10588(16) 0.3504(3) 0.31882(16) 0.0622(10) Uiso 1.000000 R . . .
H1b H 0.10423(16) 0.4426(3) 0.38378(16) 0.0622(10) Uiso 1.000000 R . . .
C14 C 0.11630(18) 0.4434(4) 0.54762(19) 0.0624(11) Uani 1.000000 . . . .
H14a H 0.07294(18) 0.4276(4) 0.48844(19) 0.0749(13) Uiso 1.000000 R . . .
H14b H 0.08567(18) 0.4451(4) 0.58076(19) 0.0749(13) Uiso 1.000000 R . . .
C13 C 0.18082(19) 0.3448(3) 0.57934(18) 0.0541(9) Uani 1.000000 . . . .
H13a H 0.22690(19) 0.3639(3) 0.63682(18) 0.0649(11) Uiso 1.000000 R . . .
H13b H 0.15131(19) 0.2740(3) 0.58314(18) 0.0649(11) Uiso 1.000000 R . . .
C18 C 0.2355(8) 0.7764(13) 0.6796(8) 0.052(3) Uani 0.603(18) D U P 1
H18a H 0.259(2) 0.8550(19) 0.6853(10) 0.078(4) Uiso 0.603(18) GR . P 1
H18b H 0.2124(10) 0.767(4) 0.7183(8) 0.078(4) Uiso 0.603(18) GR . P 1
H18c H 0.2815(15) 0.720(3) 0.6929(12) 0.078(4) Uiso 0.603(18) GR . P 1
C2 C 0.15648(17) 0.2845(3) 0.43939(17) 0.0536(9) Uani 1.000000 . . . .
H2a H 0.10173(17) 0.2632(3) 0.43799(17) 0.0644(11) Uiso 1.000000 R . . .
H2b H 0.17777(17) 0.2153(3) 0.42285(17) 0.0644(11) Uiso 1.000000 R . . .
C17 C 0.0856(4) 0.8327(8) 0.5678(6) 0.053(2) Uani 0.603(18) D U P 1
H17a H 0.0679(17) 0.823(3) 0.6107(16) 0.079(3) Uiso 0.603(18) GR . P 1
H17b H 0.1003(9) 0.9142(8) 0.566(3) 0.079(3) Uiso 0.603(18) GR . P 1
H17c H 0.0380(10) 0.810(3) 0.5129(14) 0.079(3) Uiso 0.603(18) GR . P 1
N6 N 0.3101(3) 0.7635(3) 0.4460(2) 0.0314(12) Uani 0.514(5) D . P 1
H6 H 0.2771(3) 0.8047(3) 0.4009(2) 0.0377(14) Uiso 0.514(5) R . P 1
N6A N 0.3666(3) 0.7773(4) 0.4481(3) 0.0345(12) Uani 0.486(5) D . P 2
H6Aa H 0.3615(3) 0.8135(4) 0.4034(3) 0.0414(15) Uiso 0.486(5) R . P 2
C10A C 0.4128(5) 0.8352(8) 0.5311(5) 0.0422(19) Uani 0.486(5) . . P 2
H10A H 0.4497(5) 0.7757(8) 0.5733(5) 0.051(2) Uiso 0.486(5) R . P 2
C12A C 0.3493(4) 0.8770(7) 0.5550(5) 0.0477(17) Uani 0.486(5) . . P 2
H12a H 0.311(2) 0.933(3) 0.5134(18) 0.071(3) Uiso 0.486(5) GR . P 2
H12b H 0.315(2) 0.8113(10) 0.557(3) 0.071(3) Uiso 0.486(5) GR . P 2
H12c H 0.3795(4) 0.914(4) 0.6103(15) 0.071(3) Uiso 0.486(5) GR . P 2
C11A C 0.4721(4) 0.9291(5) 0.5289(5) 0.0518(19) Uani 0.486(5) . . P 2
H11a H 0.516(2) 0.8935(7) 0.518(3) 0.078(3) Uiso 0.486(5) GR . P 2
H11b H 0.4381(6) 0.985(2) 0.484(2) 0.078(3) Uiso 0.486(5) GR . P 2
H11c H 0.500(2) 0.969(3) 0.5831(11) 0.078(3) Uiso 0.486(5) GR . P 2
C12 C 0.2923(5) 0.9245(5) 0.5227(4) 0.0448(16) Uani 0.514(5) . . P 1
H12d H 0.304(2) 0.9835(14) 0.491(2) 0.067(2) Uiso 0.514(5) GR . P 1
H12e H 0.2305(5) 0.9063(9) 0.494(2) 0.067(2) Uiso 0.514(5) GR . P 1
H12f H 0.310(2) 0.954(2) 0.5791(4) 0.067(2) Uiso 0.514(5) GR . P 1
C10 C 0.3433(3) 0.8154(5) 0.5295(3) 0.0305(12) Uani 0.514(5) . . P 1
H10 H 0.3345(3) 0.7588(5) 0.5662(3) 0.0367(14) Uiso 0.514(5) R . P 1
C11 C 0.4392(6) 0.8379(10) 0.5675(6) 0.058(3) Uani 0.514(5) . . P 1
H11d H 0.4689(7) 0.7649(12) 0.571(3) 0.087(4) Uiso 0.514(5) GR . P 1
H11e H 0.4492(6) 0.893(4) 0.5324(19) 0.087(4) Uiso 0.514(5) GR . P 1
H11f H 0.4614(8) 0.870(4) 0.6241(14) 0.087(4) Uiso 0.514(5) GR . P 1
C22 C 0.4752(5) 0.6401(8) 0.7646(5) 0.0441(18) Uani 0.601(6) . U P 1
H22 H 0.4273(5) 0.6711(8) 0.7108(5) 0.053(2) Uiso 0.601(6) R . P 1
C24 C 0.4404(4) 0.6108(7) 0.8248(3) 0.0696(19) Uani 0.601(6) . U P 1
H24a H 0.4859(11) 0.573(4) 0.8752(14) 0.104(3) Uiso 0.601(6) GR . P 1
H24b H 0.422(3) 0.6824(8) 0.841(2) 0.104(3) Uiso 0.601(6) GR . P 1
H24c H 0.391(2) 0.558(3) 0.7968(11) 0.104(3) Uiso 0.601(6) GR . P 1
C23 C 0.5474(4) 0.7248(6) 0.8007(5) 0.073(2) Uani 0.601(6) . U P 1
H23a H 0.5288(11) 0.7952(18) 0.818(3) 0.110(3) Uiso 0.601(6) GR . P 1
H23b H 0.5967(12) 0.6905(17) 0.8498(19) 0.110(3) Uiso 0.601(6) GR . P 1
H23c H 0.564(2) 0.745(3) 0.7584(11) 0.110(3) Uiso 0.601(6) GR . P 1
C23A C 0.4810(6) 0.7221(9) 0.7413(5) 0.059(3) Uani 0.399(6) . U P 2
H23d H 0.5408(8) 0.737(4) 0.755(3) 0.088(4) Uiso 0.399(6) GR . P 2
H23e H 0.446(4) 0.707(2) 0.6810(5) 0.088(4) Uiso 0.399(6) GR . P 2
H23f H 0.458(4) 0.7901(15) 0.756(3) 0.088(4) Uiso 0.399(6) GR . P 2
C22A C 0.4781(7) 0.6188(12) 0.7899(7) 0.046(3) Uani 0.399(6) . U P 2
H22A H 0.4177(7) 0.6054(12) 0.7788(7) 0.055(4) Uiso 0.399(6) R . P 2
C24A C 0.5388(6) 0.6325(8) 0.8839(5) 0.062(3) Uani 0.399(6) . U P 2
H24d H 0.539(3) 0.561(2) 0.9129(7) 0.093(4) Uiso 0.399(6) GR . P 2
H24e H 0.5973(10) 0.648(6) 0.8939(6) 0.093(4) Uiso 0.399(6) GR . P 2
H24f H 0.519(3) 0.697(4) 0.9053(9) 0.093(4) Uiso 0.399(6) GR . P 2
C18a C 0.2583(11) 0.779(2) 0.6824(9) 0.050(4) Uani 0.397(18) D U P 2
H18d H 0.2568(13) 0.757(6) 0.7338(10) 0.074(5) Uiso 0.397(18) GR . P 2
H18e H 0.2964(14) 0.725(4) 0.674(2) 0.074(5) Uiso 0.397(18) GR . P 2
H18f H 0.2801(19) 0.858(2) 0.688(3) 0.074(5) Uiso 0.397(18) GR . P 2
C16a C 0.1673(10) 0.7713(14) 0.6073(11) 0.050(3) Uani 0.397(18) D U P 2
H16a H 0.1761(10) 0.7924(14) 0.5588(11) 0.060(4) Uiso 0.397(18) R . P 2
C17a C 0.1109(9) 0.8724(11) 0.6102(10) 0.054(3) Uani 0.397(18) D U P 2
H17d H 0.057(2) 0.876(4) 0.5569(18) 0.082(5) Uiso 0.397(18) GR . P 2
H17e H 0.098(4) 0.859(3) 0.656(3) 0.082(5) Uiso 0.397(18) GR . P 2
H17f H 0.1421(19) 0.9458(13) 0.619(4) 0.082(5) Uiso 0.397(18) GR . P 2
O10 O 0.4228(8) 0.8738(9) 0.3381(6) 0.068(4) Uani 0.249(8) . . P .
H10b H 0.395(10) 0.855(13) 0.285(3) 0.102(6) Uiso 0.249(8) G . P .
H10c H 0.409(11) 0.946(5) 0.339(9) 0.102(6) Uiso 0.249(8) G . P .

loop_
_atom_site_aniso_label
_atom_site_aniso_U_11
_atom_site_aniso_U_22
_atom_site_aniso_U_33
_atom_site_aniso_U_12
_atom_site_aniso_U_13
_atom_site_aniso_U_23
Ni1 0.02158(14) 0.0591(2) 0.02439(15) -0.00667(14) 0.01063(12) -0.00258(15)
O1 0.0216(7) 0.0530(12) 0.0241(8) -0.0034(7) 0.0060(6) -0.0015(8)
O3 0.0283(8) 0.0413(10) 0.0350(9) 0.0004(7) 0.0163(7) 0.0023(8)
O2 0.0229(8) 0.0884(16) 0.0277(9) 0.0074(9) 0.0139(7) 0.0067(10)
O7 0.0290(9) 0.0600(13) 0.0439(11) 0.0008(9) 0.0066(8) -0.0176(10)
N3 0.0253(9) 0.0397(12) 0.0305(10) -0.0085(8) 0.0135(8) -0.0019(9)
O6 0.0789(16) 0.0580(14) 0.0370(11) 0.0021(12) 0.0331(11) 0.0059(10)
N2 0.0270(10) 0.0669(16) 0.0255(10) -0.0017(10) 0.0139(8) -0.0035(10)
N8 0.0467(14) 0.0752(19) 0.0209(10) 0.0213(13) 0.0142(10) 0.0046(11)
O4 0.0601(14) 0.0637(16) 0.0905(18) 0.0143(12) 0.0519(14) 0.0340(14)
N7 0.0374(11) 0.0535(15) 0.0333(11) 0.0043(10) 0.0195(10) 0.0031(11)
N1 0.0302(11) 0.0746(18) 0.0268(10) -0.0250(11) 0.0160(9) -0.0125(11)
O9 0.112(2) 0.0617(16) 0.0447(13) 0.0285(15) 0.0410(14) 0.0013(12)
O8 0.0350(11) 0.156(3) 0.0389(12) 0.0243(14) 0.0186(9) 0.0192(15)
N4 0.0340(12) 0.098(2) 0.0354(12) 0.0022(12) 0.0232(10) 0.0034(13)
N5 0.0241(10) 0.0521(15) 0.0515(14) 0.0020(10) 0.0018(9) -0.0215(12)
C19 0.0225(10) 0.0348(14) 0.0425(14) -0.0044(10) 0.0124(10) -0.0023(11)
C21 0.0255(11) 0.0366(14) 0.0284(11) -0.0070(10) 0.0061(9) 0.0011(11)
O5 0.098(2) 0.0838(19) 0.102(2) -0.0145(16) 0.0779(19) -0.0387(17)
C6 0.0394(13) 0.0542(17) 0.0274(12) -0.0065(12) 0.0196(11) -0.0062(12)
C20 0.0265(11) 0.0299(13) 0.0377(13) -0.0047(10) 0.0049(10) -0.0010(11)
C5 0.0366(13) 0.0409(15) 0.0376(13) -0.0064(11) 0.0246(11) -0.0029(11)
C3 0.0477(15) 0.0611(19) 0.0295(13) -0.0295(14) 0.0201(12) -0.0089(13)
C15 0.0212(11) 0.100(3) 0.0227(11) -0.0023(13) 0.0087(9) -0.0024(14)
C4 0.0407(14) 0.0439(16) 0.0352(13) -0.0205(12) 0.0188(11) -0.0079(12)
C9 0.074(2) 0.0384(16) 0.0380(15) 0.0205(15) 0.0296(15) -0.0009(13)
C8 0.0593(17) 0.0403(16) 0.0341(13) 0.0150(13) 0.0277(13) 0.0036(12)
C7 0.0437(15) 0.083(2) 0.0277(13) 0.0193(16) 0.0172(12) 0.0073(15)
C16 0.044(3) 0.083(4) 0.030(5) 0.018(2) 0.029(3) 0.008(2)
C1 0.0250(12) 0.101(3) 0.0251(12) -0.0146(14) 0.0087(10) -0.0184(15)
C14 0.0316(14) 0.124(3) 0.0404(15) -0.0286(17) 0.0244(13) -0.0268(19)
C13 0.0436(15) 0.093(3) 0.0364(14) -0.0346(17) 0.0278(13) -0.0200(16)
C18 0.042(5) 0.044(4) 0.071(5) -0.010(4) 0.029(3) -0.012(3)
C2 0.0309(13) 0.100(3) 0.0317(13) -0.0341(15) 0.0163(11) -0.0237(16)
C17 0.064(4) 0.052(4) 0.049(4) 0.013(3) 0.032(3) 0.011(3)
N6 0.046(3) 0.025(2) 0.029(2) -0.0039(18) 0.0228(19) -0.0001(16)
N6A 0.034(2) 0.021(2) 0.054(3) -0.0052(18) 0.025(2) -0.0092(19)
C10A 0.029(4) 0.033(4) 0.051(5) -0.005(3) 0.009(3) -0.012(4)
C12A 0.042(3) 0.040(4) 0.062(4) -0.011(3) 0.027(3) -0.024(4)
C11A 0.032(3) 0.034(3) 0.086(5) -0.003(2) 0.025(3) -0.018(3)
C12 0.078(5) 0.024(3) 0.040(3) 0.008(3) 0.035(3) 0.000(2)
C10 0.038(3) 0.026(3) 0.033(3) -0.004(2) 0.021(2) -0.005(2)
C11 0.042(5) 0.069(5) 0.076(6) -0.023(4) 0.038(4) -0.034(6)
C22 0.036(3) 0.048(4) 0.034(4) 0.0121(19) 0.007(2) -0.011(2)
C24 0.060(3) 0.109(5) 0.032(3) 0.026(3) 0.0161(19) -0.002(3)
C23 0.055(3) 0.060(3) 0.092(3) -0.0017(16) 0.0265(16) -0.0262(18)
C23A 0.055(5) 0.060(6) 0.035(4) 0.015(4) 0.001(3) -0.004(4)
C22A 0.032(4) 0.055(6) 0.030(6) 0.001(3) -0.001(3) 0.007(4)
C24A 0.064(5) 0.066(6) 0.034(4) 0.005(4) 0.007(3) -0.010(4)
C18a 0.054(9) 0.065(7) 0.034(5) 0.005(6) 0.025(5) 0.002(4)
C16a 0.057(6) 0.085(5) 0.025(6) 0.016(3) 0.033(4) 0.011(3)
C17a 0.075(6) 0.049(6) 0.060(7) 0.026(4) 0.050(5) 0.010(5)
O10 0.097(8) 0.059(7) 0.046(6) 0.040(6) 0.033(6) 0.010(5)

loop_
_atom_type_symbol
_atom_type_scat_dispersion_real
_atom_type_scat_dispersion_imag
_atom_type_scat_Cromer_Mann_a1
_atom_type_scat_Cromer_Mann_a2
_atom_type_scat_Cromer_Mann_a3
_atom_type_scat_Cromer_Mann_a4
_atom_type_scat_Cromer_Mann_b1
_atom_type_scat_Cromer_Mann_b2
_atom_type_scat_Cromer_Mann_b3
_atom_type_scat_Cromer_Mann_b4
_atom_type_scat_Cromer_Mann_c
_atom_type_scat_source
_atom_type_scat_dispersion_source
C 0.00313 0.00162 2.31000 1.02000 1.58860 0.86500 20.84390 10.20750 0.56870 51.65120 0.21560 'International Tables Volume C Table 6.1.1.4 (pp. 500-502)' 'Brennan, Cowan, Rev. Sci. Instrum., 1992, 63, 850'
H 0.00000 0.00000 0.49300 0.32291 0.14019 0.04081 10.51090 26.12570 3.14236 57.79970 0.00304 'International Tables Volume C Table 6.1.1.4 (pp. 500-502)' 'Brennan, Cowan, Rev. Sci. Instrum., 1992, 63, 850'
N 0.00612 0.00332 12.21260 3.13220 2.01250 1.16630 0.00570 9.89330 28.99750 0.58260 -11.52900 'International Tables Volume C Table 6.1.1.4 (pp. 500-502)' 'Brennan, Cowan, Rev. Sci. Instrum., 1992, 63, 850'
Ni 0.34081 1.11732 12.83760 7.29200 4.44380 2.38000 3.87850 0.25650 12.17630 66.34210 1.03410 'International Tables Volume C Table 6.1.1.4 (pp. 500-502)' 'Brennan, Cowan, Rev. Sci. Instrum., 1992, 63, 850'
O 0.01085 0.00610 3.04850 2.28680 1.54630 0.86700 13.27710 5.70110 0.32390 32.90890 0.25080 'International Tables Volume C Table 6.1.1.4 (pp. 500-502)' 'Brennan, Cowan, Rev. Sci. Instrum., 1992, 63, 850'

loop_
_geom_angle_atom_site_label_1
_geom_angle_atom_site_label_2
_geom_angle_atom_site_label_3
_geom_angle
_geom_angle_site_symmetry_1
_geom_angle_site_symmetry_3
_geom_angle_publ_flag
O3 Ni1 O1 89.89(7) . . ?
O2 Ni1 O1 90.12(7) . . ?
O2 Ni1 O3 91.76(8) . . ?
N3 Ni1 O1 91.71(7) . . ?
N3 Ni1 O3 93.17(7) . . ?
N3 Ni1 O2 174.75(8) . . ?
N2 Ni1 O1 175.06(8) . . ?
N2 Ni1 O3 90.15(8) . . ?
N2 Ni1 O2 94.82(8) . . ?
N2 Ni1 N3 83.36(8) . . ?
N1 Ni1 O1 95.78(8) . . ?
N1 Ni1 O3 173.52(8) . . ?
N1 Ni1 O2 91.37(9) . . ?
N1 Ni1 N3 83.55(9) . . ?
N1 Ni1 N2 83.93(9) . . ?
C21 O1 Ni1 124.56(17) . . ?
C9 O3 Ni1 123.6(2) . . ?
C15 O2 Ni1 126.5(2) . . ?
C19 N3 Ni1 112.74(16) . . ?
C5 N3 Ni1 103.89(16) . . ?
C5 N3 C19 108.89(19) . . ?
C4 N3 Ni1 108.77(15) . . ?
C4 N3 C19 111.1(2) . . ?
C4 N3 C5 111.2(2) . . ?
C6 N2 Ni1 108.83(15) . . ?
C7 N2 Ni1 112.90(18) . . ?
C7 N2 C6 112.6(2) . . ?
C1 N2 Ni1 102.97(14) . . ?
C1 N2 C6 110.5(2) . . ?
C1 N2 C7 108.7(2) . . ?
O9 N8 O7 118.3(3) . . ?
O8 N8 O7 120.2(3) . . ?
O8 N8 O9 121.5(3) . . ?
O4 N7 O6 120.2(3) . . ?
O5 N7 O6 122.2(3) . . ?
O5 N7 O4 117.3(3) . . ?
C3 N1 Ni1 103.34(14) . . ?
C13 N1 Ni1 111.81(19) . . ?
C13 N1 C3 109.2(2) . . ?
C2 N1 Ni1 108.45(17) . . ?
C2 N1 C3 111.4(2) . . ?
C2 N1 C13 112.3(2) . . ?
H4b N4 H4a 9.3 . . ?
C15 N4 H4a 120.22(18) . . ?
C15 N4 H4b 115.61(18) . . ?
C16 N4 H4a 120.2(5) . . ?
C16 N4 H4b 124.1(5) . . ?
C16 N4 C15 119.6(5) . . ?
C16a N4 H4a 110.5(6) . . ?
C16a N4 H4b 115.6(6) . . ?
C16a N4 C15 128.8(6) . . ?
C16a N4 C16 11.9(10) . . ?
H5b N5 H5a 19.8 . . ?
C21 N5 H5a 119.71(15) . . ?
C21 N5 H5b 117.51(15) . . ?
C22 N5 H5a 119.7(3) . . ?
C22 N5 H5b 118.1(3) . . ?
C22 N5 C21 120.6(4) . . ?
C22A N5 H5a 111.9(4) . . ?
C22A N5 H5b 117.5(4) . . ?
C22A N5 C21 125.0(5) . . ?
C22A N5 C22 19.3(5) . . ?
H19a C19 N3 108.62(13) . . ?
H19b C19 N3 108.62(14) . . ?
H19b C19 H19a 107.6 . . ?
C20 C19 N3 114.5(2) . . ?
C20 C19 H19a 108.62(14) . . ?
C20 C19 H19b 108.62(14) . . ?
N5 C21 O1 120.9(3) . . ?
C20 C21 O1 122.1(2) . . ?
C20 C21 N5 117.0(2) . . ?
H6a C6 N2 109.21(13) . . ?
H6b C6 N2 109.21(14) . . ?
H6b C6 H6a 107.9 . . ?
C5 C6 N2 112.0(2) . . ?
C5 C6 H6a 109.21(13) . . ?
C5 C6 H6b 109.21(16) . . ?
C21 C20 C19 113.4(2) . . ?
H20a C20 C19 108.88(14) . . ?
H20a C20 C21 108.88(14) . . ?
H20b C20 C19 108.88(13) . . ?
H20b C20 C21 108.88(12) . . ?
H20b C20 H20a 107.7 . . ?
C6 C5 N3 111.46(19) . . ?
H5c C5 N3 109.33(13) . . ?
H5c C5 C6 109.33(15) . . ?
H5d C5 N3 109.33(14) . . ?
H5d C5 C6 109.33(15) . . ?
H5d C5 H5c 108.0 . . ?
H3a C3 N1 109.22(13) . . ?
H3b C3 N1 109.22(13) . . ?
H3b C3 H3a 107.9 . . ?
C4 C3 N1 112.0(2) . . ?
C4 C3 H3a 109.22(14) . . ?
C4 C3 H3b 109.22(15) . . ?
N4 C15 O2 121.3(3) . . ?
C14 C15 O2 121.7(3) . . ?
C14 C15 N4 117.0(2) . . ?
C3 C4 N3 111.5(2) . . ?
H4c C4 N3 109.32(13) . . ?
H4c C4 C3 109.32(13) . . ?
H4d C4 N3 109.32(14) . . ?
H4d C4 C3 109.32(16) . . ?
H4d C4 H4c 108.0 . . ?
C8 C9 O3 122.4(3) . . ?
N6 C9 O3 119.4(3) . . ?
N6 C9 C8 113.6(3) . . ?
N6A C9 O3 117.3(3) . . ?
N6A C9 C8 116.7(3) . . ?
N6A C9 N6 41.4(2) . . ?
H8a C8 C9 109.22(16) . . ?
H8b C8 C9 109.22(16) . . ?
H8b C8 H8a 107.9 . . ?
C7 C8 C9 112.0(2) . . ?
C7 C8 H8a 109.22(15) . . ?
C7 C8 H8b 109.22(16) . . ?
C8 C7 N2 114.7(2) . . ?
H7a C7 N2 108.59(14) . . ?
H7a C7 C8 108.59(16) . . ?
H7b C7 N2 108.59(15) . . ?
H7b C7 C8 108.59(14) . . ?
H7b C7 H7a 107.6 . . ?
H16 C16 N4 111.6(5) . . ?
C18 C16 N4 106.0(9) . . ?
C18 C16 H16 111.6(7) . . ?
C17 C16 N4 103.3(8) . . ?
C17 C16 H16 111.6(5) . . ?
C17 C16 C18 112.2(8) . . ?
H1a C1 N2 109.26(13) . . ?
H1b C1 N2 109.26(17) . . ?
H1b C1 H1a 107.9 . . ?
C2 C1 N2 111.8(2) . . ?
C2 C1 H1a 109.26(15) . . ?
C2 C1 H1b 109.26(17) . . ?
H14a C14 C15 108.64(15) . . ?
H14b C14 C15 108.64(15) . . ?
H14b C14 H14a 107.6 . . ?
C13 C14 C15 114.5(2) . . ?
C13 C14 H14a 108.64(16) . . ?
C13 C14 H14b 108.64(15) . . ?
C14 C13 N1 114.8(3) . . ?
H13a C13 N1 108.57(14) . . ?
H13a C13 C14 108.57(16) . . ?
H13b C13 N1 108.57(17) . . ?
H13b C13 C14 108.57(16) . . ?
H13b C13 H13a 107.5 . . ?
H18a C18 C16 109.5 . . ?
H18b C18 C16 109.5 . . ?
H18b C18 H18a 109.5 . . ?
H18c C18 C16 109.5 . . ?
H18c C18 H18a 109.5 . . ?
H18c C18 H18b 109.5 . . ?
C1 C2 N1 112.1(2) . . ?
H2a C2 N1 109.20(13) . . ?
H2a C2 C1 109.20(14) . . ?
H2b C2 N1 109.20(18) . . ?
H2b C2 C1 109.20(17) . . ?
H2b C2 H2a 107.9 . . ?
H17a C17 C16 109.5 . . ?
H17b C17 C16 109.5 . . ?
H17b C17 H17a 109.5 . . ?
H17c C17 C16 109.5 . . ?
H17c C17 H17a 109.5 . . ?
H17c C17 H17b 109.5 . . ?
H6 N6 C9 119.9(2) . . ?
C10 N6 C9 120.2(4) . . ?
C10 N6 H6 119.9(3) . . ?
H6Aa N6A C9 119.2(2) . . ?
C10A N6A C9 121.6(5) . . ?
C10A N6A H6Aa 119.2(4) . . ?
H10A C10A N6A 107.8(4) . . ?
C12A C10A N6A 109.0(6) . . ?
C12A C10A H10A 107.8(5) . . ?
C11A C10A N6A 109.8(7) . . ?
C11A C10A H10A 107.8(4) . . ?
C11A C10A C12A 114.4(7) . . ?
H12a C12A C10A 109.5 . . ?
H12b C12A C10A 109.5 . . ?
H12b C12A H12a 109.5 . . ?
H12c C12A C10A 109.5 . . ?
H12c C12A H12a 109.5 . . ?
H12c C12A H12b 109.5 . . ?
H11a C11A C10A 109.5 . . ?
H11b C11A C10A 109.5 . . ?
H11b C11A H11a 109.5 . . ?
H11c C11A C10A 109.5 . . ?
H11c C11A H11a 109.5 . . ?
H11c C11A H11b 109.5 . . ?
H12e C12 H12d 109.5 . . ?
H12f C12 H12d 109.5 . . ?
H12f C12 H12e 109.5 . . ?
C10 C12 H12d 109.5 . . ?
C10 C12 H12e 109.5 . . ?
C10 C12 H12f 109.5 . . ?
C12 C10 N6 109.3(4) . . ?
H10 C10 N6 108.2(3) . . ?
H10 C10 C12 108.2(3) . . ?
C11 C10 N6 109.9(5) . . ?
C11 C10 C12 112.8(6) . . ?
C11 C10 H10 108.2(5) . . ?
H11d C11 C10 109.5 . . ?
H11e C11 C10 109.5 . . ?
H11e C11 H11d 109.5 . . ?
H11f C11 C10 109.5 . . ?
H11f C11 H11d 109.5 . . ?
H11f C11 H11e 109.5 . . ?
H22 C22 N5 109.6(3) . . ?
C24 C22 N5 103.6(6) . . ?
C24 C22 H22 109.6(4) . . ?
C23 C22 N5 111.4(5) . . ?
C23 C22 H22 109.6(5) . . ?
C23 C22 C24 112.8(7) . . ?
H24a C24 C22 109.5 . . ?
H24b C24 C22 109.5 . . ?
H24b C24 H24a 109.5 . . ?
H24c C24 C22 109.5 . . ?
H24c C24 H24a 109.5 . . ?
H24c C24 H24b 109.5 . . ?
H23a C23 C22 109.5 . . ?
H23b C23 C22 109.5 . . ?
H23b C23 H23a 109.5 . . ?
H23c C23 C22 109.5 . . ?
H23c C23 H23a 109.5 . . ?
H23c C23 H23b 109.5 . . ?
H23e C23A H23d 109.5 . . ?
H23f C23A H23d 109.5 . . ?
H23f C23A H23e 109.5 . . ?
C22A C23A H23d 109.5 . . ?
C22A C23A H23e 109.5 . . ?
C22A C23A H23f 109.5 . . ?
C23A C22A N5 99.7(9) . . ?
H22A C22A N5 110.2(5) . . ?
H22A C22A C23A 110.2(6) . . ?
C24A C22A N5 114.3(8) . . ?
C24A C22A C23A 111.9(10) . . ?
C24A C22A H22A 110.2(6) . . ?
H24d C24A C22A 109.5 . . ?
H24e C24A C22A 109.5 . . ?
H24e C24A H24d 109.5 . . ?
H24f C24A C22A 109.5 . . ?
H24f C24A H24d 109.5 . . ?
H24f C24A H24e 109.5 . . ?
H18e C18a H18d 109.5 . . ?
H18f C18a H18d 109.5 . . ?
H18f C18a H18e 109.5 . . ?
C16a C18a H18d 109.5 . . ?
C16a C18a H18e 109.5 . . ?
C16a C18a H18f 109.5 . . ?
C18a C16a N4 113.2(14) . . ?
H16a C16a N4 103.2(7) . . ?
H16a C16a C18a 103.2(10) . . ?
C17a C16a N4 121.4(12) . . ?
C17a C16a C18a 110.2(12) . . ?
C17a C16a H16a 103.2(8) . . ?
H17d C17a C16a 109.5 . . ?
H17e C17a C16a 109.5 . . ?
H17e C17a H17d 109.5 . . ?
H17f C17a C16a 109.5 . . ?
H17f C17a H17d 109.5 . . ?
H17f C17a H17e 109.5 . . ?
H10c O10 H10b 104.5 . . ?

loop_
_geom_bond_atom_site_label_1
_geom_bond_atom_site_label_2
_geom_bond_distance
_geom_bond_site_symmetry_2
_geom_bond_publ_flag
Ni1 O1 2.0653(16) . ?
Ni1 O3 2.0643(18) . ?
Ni1 O2 2.078(2) . ?
Ni1 N3 2.137(2) . ?
Ni1 N2 2.142(2) . ?
Ni1 N1 2.137(2) . ?
O1 C21 1.259(3) . ?
O3 C9 1.236(3) . ?
O2 C15 1.259(3) . ?
O7 N8 1.228(3) . ?
N3 C19 1.484(3) . ?
N3 C5 1.486(3) . ?
N3 C4 1.498(3) . ?
O6 N7 1.228(3) . ?
N2 C6 1.490(3) . ?
N2 C7 1.485(4) . ?
N2 C1 1.489(3) . ?
N8 O9 1.237(4) . ?
N8 O8 1.246(3) . ?
O4 N7 1.233(3) . ?
N7 O5 1.234(3) . ?
N1 C3 1.476(4) . ?
N1 C13 1.479(3) . ?
N1 C2 1.495(3) . ?
N4 H4a 0.8800 . ?
N4 H4b 0.8800 . ?
N4 C15 1.322(4) . ?
N4 C16 1.390(12) . ?
N4 C16a 1.545(17) . ?
N5 H5a 0.8800 . ?
N5 H5b 0.8800 . ?
N5 C21 1.309(3) . ?
N5 C22 1.489(9) . ?
N5 C22A 1.499(15) . ?
C19 H19a 0.9900 . ?
C19 H19b 0.9900 . ?
C19 C20 1.516(4) . ?
C21 C20 1.504(4) . ?
C6 H6a 0.9900 . ?
C6 H6b 0.9900 . ?
C6 C5 1.520(4) . ?
C20 H20a 0.9900 . ?
C20 H20b 0.9900 . ?
C5 H5c 0.9900 . ?
C5 H5d 0.9900 . ?
C3 H3a 0.9900 . ?
C3 H3b 0.9900 . ?
C3 C4 1.526(4) . ?
C15 C14 1.508(5) . ?
C4 H4c 0.9900 . ?
C4 H4d 0.9900 . ?
C9 C8 1.507(4) . ?
C9 N6 1.271(5) . ?
C9 N6A 1.491(5) . ?
C8 H8a 0.9900 . ?
C8 H8b 0.9900 . ?
C8 C7 1.522(4) . ?
C7 H7a 0.9900 . ?
C7 H7b 0.9900 . ?
C16 H16 1.0000 . ?
C16 C18 1.533(12) . ?
C16 C17 1.507(10) . ?
C1 H1a 0.9900 . ?
C1 H1b 0.9900 . ?
C1 C2 1.522(5) . ?
C14 H14a 0.9900 . ?
C14 H14b 0.9900 . ?
C14 C13 1.514(5) . ?
C13 H13a 0.9900 . ?
C13 H13b 0.9900 . ?
C18 H18a 0.9800 . ?
C18 H18b 0.9800 . ?
C18 H18c 0.9800 . ?
C2 H2a 0.9900 . ?
C2 H2b 0.9900 . ?
C17 H17a 0.9800 . ?
C17 H17b 0.9800 . ?
C17 H17c 0.9800 . ?
N6 H6 0.8800 . ?
N6 C10 1.465(7) . ?
N6A H6Aa 0.8800 . ?
N6A C10A 1.482(9) . ?
C10A H10A 1.0000 . ?
C10A C12A 1.473(12) . ?
C10A C11A 1.521(11) . ?
C12A H12a 0.9800 . ?
C12A H12b 0.9800 . ?
C12A H12c 0.9800 . ?
C11A H11a 0.9800 . ?
C11A H11b 0.9800 . ?
C11A H11c 0.9800 . ?
C12 H12d 0.9800 . ?
C12 H12e 0.9800 . ?
C12 H12f 0.9800 . ?
C12 C10 1.518(8) . ?
C10 H10 1.0000 . ?
C10 C11 1.514(9) . ?
C11 H11d 0.9800 . ?
C11 H11e 0.9800 . ?
C11 H11f 0.9800 . ?
C22 H22 1.0000 . ?
C22 C24 1.535(10) . ?
C22 C23 1.486(11) . ?
C24 H24a 0.9800 . ?
C24 H24b 0.9800 . ?
C24 H24c 0.9800 . ?
C23 H23a 0.9800 . ?
C23 H23b 0.9800 . ?
C23 H23c 0.9800 . ?
C23A H23d 0.9800 . ?
C23A H23e 0.9800 . ?
C23A H23f 0.9800 . ?
C23A C22A 1.499(14) . ?
C22A H22A 1.0000 . ?
C22A C24A 1.524(13) . ?
C24A H24d 0.9800 . ?
C24A H24e 0.9800 . ?
C24A H24f 0.9800 . ?
C18a H18d 0.9800 . ?
C18a H18e 0.9800 . ?
C18a H18f 0.9800 . ?
C18a C16a 1.528(14) . ?
C16a H16a 1.0000 . ?
C16a C17a 1.553(13) . ?
C17a H17d 0.9800 . ?
C17a H17e 0.9800 . ?
C17a H17f 0.9800 . ?
O10 H10b 0.8700 . ?
O10 H10c 0.8700 . ?

loop_
_geom_torsion_atom_site_label_1
_geom_torsion_atom_site_label_2
_geom_torsion_atom_site_label_3
_geom_torsion_atom_site_label_4
_geom_torsion
_geom_torsion_site_symmetry_1
_geom_torsion_site_symmetry_2
_geom_torsion_site_symmetry_3
_geom_torsion_site_symmetry_4
_geom_torsion_publ_flag
Ni1 O1 C21 N5 139.9(2) . . . . ?
Ni1 O1 C21 C20 -40.4(2) . . . . ?
Ni1 O3 C9 C8 -48.1(2) . . . . ?
Ni1 O3 C9 N6 106.5(3) . . . . ?
Ni1 O3 C9 N6A 153.8(3) . . . . ?
Ni1 O2 C15 N4 148.2(2) . . . . ?
Ni1 O2 C15 C14 -34.1(2) . . . . ?
Ni1 N3 C19 C20 59.29(17) . . . . ?
Ni1 N3 C5 C6 -47.50(17) . . . . ?
Ni1 N3 C4 C3 -18.51(16) . . . . ?
Ni1 N2 C6 C5 -20.11(18) . . . . ?
Ni1 N2 C7 C8 60.05(17) . . . . ?
Ni1 N2 C1 C2 -47.95(19) . . . . ?
Ni1 N1 C3 C4 -48.47(15) . . . . ?
Ni1 N1 C13 C14 61.65(19) . . . . ?
Ni1 N1 C2 C1 -19.63(19) . . . . ?
O1 C21 N5 C22 -10.1(5) . . . . ?
O1 C21 N5 C22A 12.4(6) . . . . ?
O1 C21 C20 C19 56.4(3) . . . . ?
O3 C9 C8 C7 58.8(3) . . . . ?
O3 C9 N6 C10 13.8(4) . . . . ?
O3 C9 N6A C10A -24.6(5) . . . . ?
O2 C15 N4 C16 0.7(6) . . . . ?
O2 C15 N4 C16a -8.4(9) . . . . ?
O2 C15 C14 C13 51.1(3) . . . . ?
N3 C19 C20 C21 -67.5(2) . . . . ?
N3 C5 C6 N2 47.1(2) . . . . ?
N3 C4 C3 N1 46.8(2) . . . . ?
N2 C7 C8 C9 -65.5(3) . . . . ?
N2 C1 C2 N1 47.4(3) . . . . ?
N1 C13 C14 C15 -68.1(3) . . . . ?
N4 C15 C14 C13 -131.1(3) . . . . ?
N5 C21 C20 C19 -123.8(3) . . . . ?
C9 N6 C10 C12 -163.7(5) . . . . ?
C9 N6 C10 C11 71.9(6) . . . . ?
C9 N6A C10A C12A -75.2(6) . . . . ?
C9 N6A C10A C11A 158.7(6) . . . . ?

loop_
_restr_equal_distance_atom_site_label_1
_restr_equal_distance_atom_site_label_2
_restr_equal_distance_site_symmetry_2
_restr_equal_distance_class_id
N4 C16 1 2
N4 C18 1 5
N4 C17 1 6
N4 C18a 1 5
N4 C16a 1 2
N4 C17a 1 6
C9 N6 1 1
C9 N6A 1 1
C16 C18 1 3
C16 C17 1 4
C18 C17 1 7
C18a C16a 1 8
C18a C17a 1 7
C16a C18a 1 3
C16a C17a 1 8
C16a C17a 1 4

loop_
_restr_equal_distance_class_class_id
_restr_equal_distance_class_target_weight_param
_restr_equal_distance_class_average
_restr_equal_distance_class_esd
_restr_equal_distance_class_diff_max
1 0.0200 1.3809 0.1101 0.1101
2 0.0200 1.4675 0.0773 0.0773
3 0.0200 1.5303 0.0025 0.0025
4 0.0200 1.5301 0.0231 0.0231
5 0.0400 2.4505 0.1142 0.1142
6 0.0400 2.4874 0.2149 0.2149
7 0.0400 2.5253 0.0019 0.0019
8 0.0100 1.5405 0.0127 0.0127

loop_
_restr_U_iso_atom_site_label
_restr_U_iso_weight_param
C23 0.0050

loop_
_restr_U_similar_atom_site_label_1
_restr_U_similar_atom_site_label_2
_restr_U_similar_weight_param
C16 H16 0.0800
C16 C18 0.0400
C16 C17 0.0400
C16 C18a 0.0400
C16 C16a 0.0400
C16 H16a 0.0800
C16 C17a 0.0400
H16 C16a 0.0800
H16 H16a 0.0800
C18 H18a 0.0800
C18 H18b 0.0800
C18 H18c 0.0800
C18 C18a 0.0400
C18 H18d 0.0800
C18 H18e 0.0800
C18 H18f 0.0800
C18 C16a 0.0400
H18a C18a 0.0800
H18a H18f 0.0800
H18b C18a 0.0800
H18b H18d 0.0800
H18c C18a 0.0800
H18c H18d 0.0800
H18c H18e 0.0800
C17 H17a 0.0800
C17 H17b 0.0800
C17 H17c 0.0800
C17 C16a 0.0400
C17 C17a 0.0400
C17 H17d 0.0800
C17 H17e 0.0800
H17a C17a 0.0800
H17a H17d 0.0800
H17a H17e 0.0800
H17b C17a 0.0800
H17b H17d 0.0800
H17b H17f 0.0800
H17c H17d 0.0800
C22 C24 0.0400
C22 C23 0.0400
C22 C23A 0.0400
C22 C22A 0.0400
C22 C24A 0.0400
C24 C22A 0.0400
C24 C24A 0.0400
C23 C23A 0.0400
C23 C22A 0.0400
C23 C24A 0.0400
C23A C22A 0.0400
C22A C24A 0.0400
C18a H18d 0.0800
C18a H18e 0.0800
C18a H18f 0.0800
C18a C16a 0.0400
C16a H16a 0.0800
C16a C17a 0.0400
C17a H17d 0.0800
C17a H17e 0.0800
C17a H17f 0.0800

loop_
_restr_rigu_atom_site_label_1
_restr_rigu_atom_site_label_2
_restr_rigu_target_weight_param
_restr_rigu_u13_diff
_restr_rigu_u23_diff
_restr_rigu_u33_diff
N4 C16 0.004000 -0.018200 0.007850 0.000879
N4 C16a 0.004000 -0.020229 0.007805 -0.000133
N5 C22 0.004000 -0.003084 -0.000813 0.006576
N5 C24 0.004000 0.030124 -0.006074 0.005647
N5 C23 0.004000 -0.004051 0.006526 -0.009081
C22 C24 0.004000 -0.006445 0.020477 -0.001401
C22 C23 0.004000 -0.003758 0.005941 -0.002545
C24 C23 0.004000 -0.026688 -0.044268 0.018243
